data_7115967
loop_
_publ_author_name
'Meng-Guang Zhou'
'Wen-Zhao Zhang'
'Shi-Kai Tian'

_publ_section_title
;
 Direct enantiospecific substitution of primary alpha-aminoalkylferrocenes
 via Lewis acid-catalyzed C-N bond cleavage
;
_journal_name_full Chem.Commun.
_journal_page_first 14531
_journal_paper_doi 10.1039/C4cc07196D
_journal_volume 50
_journal_year 2014
_chemical_absolute_configuration ad
_chemical_formula_sum 'C27 H24 Fe O2'
_chemical_formula_weight 436.31
_chemical_name_systematic
;
 ?
;
_space_group_crystal_system monoclinic
_space_group_IT_number 4
_space_group_name_Hall 'P 2yb'
_space_group_name_H-M_alt 'P 1 21 1'
_symmetry_space_group_name_Hall 'P 2yb'
_symmetry_space_group_name_H-M 'P 1 21 1'
_atom_sites_solution_hydrogens geom
_audit_creation_method SHELXL-2013
_cell_angle_alpha 90
_cell_angle_beta 90.859(3)
_cell_angle_gamma 90
_cell_formula_units_Z 4
_cell_length_a 5.8706(2)
_cell_length_b 24.6518(7)
_cell_length_c 14.8502(6)
_cell_measurement_reflns_used 3559
_cell_measurement_temperature 290(2)
_cell_measurement_theta_max 29.0582
_cell_measurement_theta_min 3.1968
_cell_volume 2148.89(13)
_computing_cell_refinement 'CrysAlisPro (Agilent Technologies)'
_computing_data_collection 'CrysAlisPro (Agilent Technologies)'
_computing_data_reduction 'CrysAlisPro (Agilent Technologies)'
_computing_molecular_graphics 'Ortep-3 (L. J. Farrugia, 2001)'
_computing_publication_material SHELXL-2013
_computing_structure_refinement 'SHELXL-2013 (Sheldrick, 2013)'
_computing_structure_solution 'SHELXS-97 (Sheldrick, 1997)'
_diffrn_ambient_temperature 290(2)
_diffrn_detector_area_resol_mean 15.9149
_diffrn_measured_fraction_theta_full 0.998
_diffrn_measured_fraction_theta_max 0.998
_diffrn_measurement_device_type 'Gemini S Ultra, Agilent Technologies'
_diffrn_measurement_method '\w scans'
_diffrn_radiation_type MoK\a
_diffrn_radiation_wavelength 0.71073
_diffrn_reflns_av_R_equivalents 0.0205
_diffrn_reflns_av_unetI/netI 0.0411
_diffrn_reflns_Laue_measured_fraction_full 0.998
_diffrn_reflns_Laue_measured_fraction_max 0.998
_diffrn_reflns_limit_h_max 7
_diffrn_reflns_limit_h_min -7
_diffrn_reflns_limit_k_max 30
_diffrn_reflns_limit_k_min -30
_diffrn_reflns_limit_l_max 15
_diffrn_reflns_limit_l_min -18
_diffrn_reflns_number 10642
_diffrn_reflns_point_group_measured_fraction_full 0.833
_diffrn_reflns_point_group_measured_fraction_max 0.830
_diffrn_reflns_theta_full 25.242
_diffrn_reflns_theta_max 26.371
_diffrn_reflns_theta_min 3.203
_diffrn_source 'Enhance (Mo) X-ray Source'
_exptl_absorpt_coefficient_mu 0.722
_exptl_absorpt_correction_T_max 1.00000
_exptl_absorpt_correction_T_min 0.89532
_exptl_absorpt_correction_type multi-scan
_exptl_absorpt_process_details
;
CrysAlisPro, Agilent Technologies,
Version 1.171.36.21 (release 14-08-2012 CrysAlis171 .NET)
(compiled Sep 14 2012,17:21:16)
Empirical absorption correction using spherical harmonics,
 implemented in SCALE3 ABSPACK scaling algorithm.
;
_exptl_crystal_density_diffrn 1.349
_exptl_crystal_F_000 912
_exptl_crystal_size_max 0.460
_exptl_crystal_size_mid 0.420
_exptl_crystal_size_min 0.390
_refine_diff_density_max 0.332
_refine_diff_density_min -0.177
_refine_diff_density_rms 0.038
_refine_ls_abs_structure_details
;
 Flack x determined using 2205 quotients [(I+)-(I-)]/[(I+)+(I-)]
 (Parsons and Flack (2004), Acta Cryst. A60, s61).
;
_refine_ls_abs_structure_Flack -0.019(10)
_refine_ls_extinction_method none
_refine_ls_goodness_of_fit_ref 1.055
_refine_ls_hydrogen_treatment constr
_refine_ls_matrix_type full
_refine_ls_number_parameters 543
_refine_ls_number_reflns 7298
_refine_ls_number_restraints 2
_refine_ls_restrained_S_all 1.055
_refine_ls_R_factor_all 0.0464
_refine_ls_R_factor_gt 0.0381
_refine_ls_shift/su_max 0.000
_refine_ls_shift/su_mean 0.000
_refine_ls_structure_factor_coef Fsqd
_refine_ls_weighting_details 'w=1/[\s^2^(Fo^2^)+(0.0359P)^2^+0.0240P] where P=(Fo^2^+2Fc^2^)/3'
_refine_ls_weighting_scheme calc
_refine_ls_wR_factor_gt 0.0764
_refine_ls_wR_factor_ref 0.0813
_reflns_Friedel_coverage 0.624
_reflns_Friedel_fraction_full 0.660
_reflns_Friedel_fraction_max 0.654
_reflns_number_gt 6468
_reflns_number_total 7298
_reflns_threshold_expression 'I > 2\s(I)'
_cod_data_source_file c4cc07196d2.cif
_cod_data_source_block shelxl_b
_cod_database_code 7115967
_shelx_space_group_comment
;
The symmetry employed for this shelxl refinement is uniquely defined
by the following loop, which should always be used as a source of
symmetry information in preference to the above space-group names.
They are only intended as comments.
;
_shelx_estimated_absorpt_t_min 0.732
_shelx_estimated_absorpt_t_max 0.766
_shelxl_version_number 2013-4

loop_
_space_group_symop_operation_xyz
'x, y, z'
'-x, y+1/2, -z'

loop_
_atom_site_label
_atom_site_type_symbol
_atom_site_fract_x
_atom_site_fract_y
_atom_site_fract_z
_atom_site_U_iso_or_equiv
_atom_site_adp_type
_atom_site_occupancy
_atom_site_site_symmetry_order
_atom_site_calc_flag
_atom_site_refinement_flags_posn
_atom_site_refinement_flags_adp
Fe2 Fe -0.73891(9) 0.50484(2) -0.04259(4) 0.04106(15) Uani 1 1 d . .
Fe1 Fe -0.28783(9) 0.72281(2) 0.27321(4) 0.04326(15) Uani 1 1 d . .
O2 O 0.2309(5) 0.53397(15) 0.4425(2) 0.0668(9) Uani 1 1 d . .
O1 O 0.0473(6) 0.54100(14) 0.2408(2) 0.0686(10) Uani 1 1 d . .
O3 O -0.5421(6) 0.64024(15) -0.3684(2) 0.0790(11) Uani 1 1 d . .
O4 O -0.3442(5) 0.67090(13) -0.1775(2) 0.0646(9) Uani 1 1 d . .
C42 C -0.7673(6) 0.71843(19) -0.3549(2) 0.0440(9) Uani 1 1 d . .
C39 C -0.7215(6) 0.64901(16) -0.2258(2) 0.0378(9) Uani 1 1 d . .
H39 H -0.8747 0.6614 -0.2107 0.045 Uiso 1 1 calc R U
C49 C -0.6233(6) 0.72041(17) -0.1002(3) 0.0428(9) Uani 1 1 d . .
C27 C -0.2750(7) 0.5007(2) 0.5599(3) 0.0599(12) Uani 1 1 d . .
H27 H -0.3683 0.5286 0.5390 0.072 Uiso 1 1 calc R U
C48 C -0.5464(6) 0.67940(16) -0.1670(3) 0.0425(9) Uani 1 1 d . .
C22 C -0.0658(7) 0.49189(16) 0.5207(3) 0.0428(10) Uani 1 1 d . .
C12 C -0.1342(6) 0.55571(16) 0.3811(3) 0.0376(9) Uani 1 1 d . .
H12 H -0.2922 0.5506 0.3997 0.045 Uiso 1 1 calc R U
C15 C -0.2159(7) 0.47217(17) 0.2774(3) 0.0430(9) Uani 1 1 d . .
C33 C -0.9636(7) 0.55737(18) 0.0147(3) 0.0510(11) Uani 1 1 d . .
H33 H -1.0813 0.5483 0.0531 0.061 Uiso 1 1 calc R U
C11 C -0.0815(6) 0.61694(16) 0.3739(3) 0.0394(9) Uani 1 1 d . .
H11 H 0.0739 0.6210 0.3517 0.047 Uiso 1 1 calc R U
C37 C -0.7377(8) 0.57018(18) 0.0410(3) 0.0512(11) Uani 1 1 d . .
H37 H -0.6806 0.5708 0.0998 0.061 Uiso 1 1 calc R U
C47 C -0.6520(9) 0.7472(2) -0.4204(3) 0.0593(12) Uani 1 1 d . .
H47 H -0.5173 0.7333 -0.4431 0.071 Uiso 1 1 calc R U
C14 C -0.0939(7) 0.52503(17) 0.2931(3) 0.0438(10) Uani 1 1 d . .
C9 C -0.2425(6) 0.64222(16) 0.3063(3) 0.0408(9) Uani 1 1 d . .
C54 C -0.8322(7) 0.7175(2) -0.0583(3) 0.0571(12) Uani 1 1 d . .
H54 H -0.9323 0.6895 -0.0730 0.069 Uiso 1 1 calc R U
C38 C -0.7064(7) 0.58707(15) -0.2106(3) 0.0419(9) Uani 1 1 d . .
H38 H -0.5501 0.5752 -0.2218 0.050 Uiso 1 1 calc R U
C41 C -0.6689(7) 0.66651(18) -0.3222(3) 0.0467(10) Uani 1 1 d . .
C34 C -0.9798(7) 0.56070(16) -0.0797(3) 0.0440(10) Uani 1 1 d . .
H34 H -1.1104 0.5543 -0.1143 0.053 Uiso 1 1 calc R U
C50 C -0.4793(8) 0.76261(19) -0.0776(3) 0.0584(12) Uani 1 1 d . .
H50 H -0.3373 0.7647 -0.1043 0.070 Uiso 1 1 calc R U
C35 C -0.7621(7) 0.57562(15) -0.1137(3) 0.0363(9) Uani 1 1 d . .
C16 C -0.1171(9) 0.4352(2) 0.2198(3) 0.0575(12) Uani 1 1 d . .
H16 H 0.0179 0.4439 0.1912 0.069 Uiso 1 1 calc R U
C36 C -0.6140(7) 0.58183(16) -0.0371(3) 0.0425(9) Uani 1 1 d . .
H36 H -0.4614 0.5919 -0.0386 0.051 Uiso 1 1 calc R U
C26 C -0.3461(8) 0.4680(3) 0.6304(4) 0.0763(17) Uani 1 1 d . .
H26 H -0.4848 0.4748 0.6576 0.092 Uiso 1 1 calc R U
C21 C 0.0273(6) 0.52791(17) 0.4489(3) 0.0430(9) Uani 1 1 d . .
C46 C -0.7335(10) 0.7958(2) -0.4522(4) 0.0763(16) Uani 1 1 d . .
H46 H -0.6529 0.8149 -0.4953 0.092 Uiso 1 1 calc R U
C8 C -0.2038(7) 0.65075(17) 0.2132(3) 0.0455(10) Uani 1 1 d . .
H8 H -0.0690 0.6435 0.1834 0.055 Uiso 1 1 calc R U
C45 C -0.9337(11) 0.8163(2) -0.4204(4) 0.0751(15) Uani 1 1 d . .
H45 H -0.9880 0.8495 -0.4412 0.090 Uiso 1 1 calc R U
C3 C -0.0485(8) 0.78019(18) 0.2446(3) 0.0540(12) Uani 1 1 d . .
H3 H 0.0714 0.7762 0.2049 0.065 Uiso 1 1 calc R U
C44 C -1.0519(10) 0.7881(2) -0.3587(4) 0.0779(17) Uani 1 1 d . .
H44 H -1.1898 0.8017 -0.3385 0.093 Uiso 1 1 calc R U
C43 C -0.9704(8) 0.7391(2) -0.3251(3) 0.0599(13) Uani 1 1 d . .
H43 H -1.0533 0.7203 -0.2823 0.072 Uiso 1 1 calc R U
C25 C -0.2126(11) 0.4258(2) 0.6598(4) 0.0777(16) Uani 1 1 d . .
H25 H -0.2626 0.4035 0.7059 0.093 Uiso 1 1 calc R U
C53 C -0.8931(9) 0.7554(2) 0.0044(4) 0.0727(15) Uani 1 1 d . .
H53 H -1.0322 0.7527 0.0332 0.087 Uiso 1 1 calc R U
C20 C -0.4186(8) 0.4589(2) 0.3177(4) 0.0629(13) Uani 1 1 d . .
H20 H -0.4880 0.4835 0.3561 0.076 Uiso 1 1 calc R U
C4 C -0.0412(7) 0.76793(17) 0.3363(3) 0.0489(11) Uani 1 1 d . .
H4 H 0.0845 0.7545 0.3679 0.059 Uiso 1 1 calc R U
C28 C -0.8255(10) 0.42778(19) -0.0061(4) 0.0662(14) Uani 1 1 d . .
H28 H -0.9534 0.4176 0.0260 0.079 Uiso 1 1 calc R U
C13 C -0.0913(9) 0.6428(2) 0.4673(3) 0.0631(13) Uani 1 1 d . .
H13B H -0.2378 0.6360 0.4929 0.095 Uiso 1 1 calc R U
H13C H -0.0677 0.6812 0.4623 0.095 Uiso 1 1 calc R U
H13A H 0.0254 0.6274 0.5054 0.095 Uiso 1 1 calc R U
C52 C -0.7467(11) 0.7975(2) 0.0246(4) 0.0754(16) Uani 1 1 d . .
H52 H -0.7882 0.8235 0.0667 0.090 Uiso 1 1 calc R U
C51 C -0.5403(11) 0.8014(2) -0.0170(4) 0.0726(15) Uani 1 1 d . .
H51 H -0.4428 0.8301 -0.0040 0.087 Uiso 1 1 calc R U
C40 C -0.8673(10) 0.5576(2) -0.2757(3) 0.0698(14) Uani 1 1 d . .
H40C H -1.0193 0.5712 -0.2687 0.105 Uiso 1 1 calc R U
H40A H -0.8646 0.5194 -0.2629 0.105 Uiso 1 1 calc R U
H40B H -0.8194 0.5636 -0.3364 0.105 Uiso 1 1 calc R U
C17 C -0.2178(11) 0.3855(2) 0.2046(4) 0.0746(16) Uani 1 1 d . .
H17 H -0.1496 0.3606 0.1664 0.090 Uiso 1 1 calc R U
C19 C -0.5185(9) 0.4091(2) 0.3009(4) 0.0781(16) Uani 1 1 d . .
H19 H -0.6559 0.4004 0.3277 0.094 Uiso 1 1 calc R U
C7 C -0.4047(9) 0.67209(19) 0.1733(4) 0.0674(15) Uani 1 1 d . .
H7 H -0.4257 0.6810 0.1129 0.081 Uiso 1 1 calc R U
C5 C -0.2524(9) 0.77912(19) 0.3722(4) 0.0625(14) Uani 1 1 d . .
H5 H -0.2921 0.7743 0.4320 0.075 Uiso 1 1 calc R U
C24 C -0.0052(11) 0.4166(2) 0.6213(4) 0.0747(16) Uani 1 1 d . .
H24 H 0.0849 0.3879 0.6414 0.090 Uiso 1 1 calc R U
C23 C 0.0707(9) 0.44961(19) 0.5530(3) 0.0586(12) Uani 1 1 d . .
H23 H 0.2132 0.4436 0.5283 0.070 Uiso 1 1 calc R U
C10 C -0.4715(7) 0.65884(17) 0.3231(4) 0.0550(12) Uani 1 1 d . .
H10 H -0.5441 0.6575 0.3783 0.066 Uiso 1 1 calc R U
C6 C -0.5672(8) 0.6775(2) 0.2415(4) 0.0686(15) Uani 1 1 d . .
H6 H -0.7138 0.6911 0.2338 0.082 Uiso 1 1 calc R U
C29 C -0.8144(11) 0.4317(2) -0.0981(5) 0.0781(17) Uani 1 1 d . .
H29 H -0.9329 0.4249 -0.1388 0.094 Uiso 1 1 calc R U
C18 C -0.4168(11) 0.3727(2) 0.2454(4) 0.0780(16) Uani 1 1 d . .
H18 H -0.4838 0.3390 0.2352 0.094 Uiso 1 1 calc R U
C32 C -0.6172(10) 0.4414(2) 0.0312(4) 0.0721(16) Uani 1 1 d . .
H32 H -0.5813 0.4423 0.0924 0.086 Uiso 1 1 calc R U
C1 C -0.3968(9) 0.79890(19) 0.3036(5) 0.0739(17) Uani 1 1 d . .
H1 H -0.5477 0.8096 0.3096 0.089 Uiso 1 1 calc R U
C2 C -0.2670(10) 0.7995(2) 0.2224(4) 0.0676(15) Uani 1 1 d . .
H2 H -0.3182 0.8106 0.1657 0.081 Uiso 1 1 calc R U
C30 C -0.5940(15) 0.4476(2) -0.1197(5) 0.098(2) Uani 1 1 d . U
H30 H -0.5391 0.4534 -0.1774 0.118 Uiso 1 1 calc R U
C31 C -0.4696(9) 0.4535(2) -0.0383(6) 0.091(2) Uani 1 1 d . U
H31 H -0.3175 0.4636 -0.0323 0.109 Uiso 1 1 calc R U

loop_
_atom_site_aniso_label
_atom_site_aniso_U_11
_atom_site_aniso_U_22
_atom_site_aniso_U_33
_atom_site_aniso_U_23
_atom_site_aniso_U_13
_atom_site_aniso_U_12
Fe2 0.0454(3) 0.0337(3) 0.0442(3) 0.0052(3) 0.0030(2) 0.0041(3)
Fe1 0.0394(3) 0.0340(3) 0.0562(4) -0.0008(3) -0.0050(2) -0.0042(3)
O2 0.0368(15) 0.090(3) 0.074(2) 0.0176(19) 0.0060(15) 0.0071(16)
O1 0.086(2) 0.062(2) 0.059(2) -0.0063(16) 0.0368(19) -0.0097(18)
O3 0.105(3) 0.076(2) 0.057(2) 0.0139(18) 0.035(2) 0.034(2)
O4 0.0405(16) 0.066(2) 0.087(3) -0.0030(19) 0.0104(15) -0.0044(15)
C42 0.052(2) 0.048(2) 0.032(2) 0.001(2) -0.0002(16) -0.003(2)
C39 0.0397(19) 0.042(2) 0.032(2) 0.0005(17) 0.0066(16) 0.0008(17)
C49 0.046(2) 0.037(2) 0.045(2) 0.002(2) -0.0085(16) 0.002(2)
C27 0.052(2) 0.072(3) 0.056(3) 0.024(3) -0.001(2) -0.001(3)
C48 0.041(2) 0.037(2) 0.050(3) 0.0094(18) 0.0070(17) -0.0020(18)
C22 0.049(2) 0.040(2) 0.040(2) 0.0004(17) -0.0060(17) 0.0012(18)
C12 0.0375(19) 0.038(2) 0.037(2) -0.0001(17) 0.0053(16) 0.0009(17)
C15 0.050(2) 0.042(2) 0.037(2) -0.0038(17) -0.0050(17) 0.0074(19)
C33 0.054(2) 0.046(3) 0.053(3) 0.004(2) 0.018(2) 0.010(2)
C11 0.042(2) 0.040(2) 0.037(2) -0.0004(17) 0.0054(16) -0.0044(17)
C37 0.074(3) 0.044(2) 0.036(2) -0.0005(19) -0.005(2) 0.007(2)
C47 0.078(3) 0.056(3) 0.044(3) 0.007(2) 0.008(2) -0.001(2)
C14 0.048(2) 0.045(2) 0.039(2) -0.0004(18) 0.0043(19) 0.0074(19)
C9 0.039(2) 0.031(2) 0.052(3) -0.0039(18) -0.0004(18) -0.0068(17)
C54 0.051(2) 0.065(3) 0.055(3) -0.019(2) 0.0007(19) 0.000(2)
C38 0.053(2) 0.034(2) 0.039(2) -0.0029(17) 0.0045(18) 0.0057(18)
C41 0.048(2) 0.053(3) 0.039(2) 0.001(2) 0.0101(19) 0.005(2)
C34 0.041(2) 0.041(2) 0.049(3) 0.0020(19) -0.0035(18) 0.0055(19)
C50 0.072(3) 0.048(3) 0.055(3) 0.008(2) -0.009(2) -0.016(2)
C35 0.044(2) 0.029(2) 0.035(2) 0.0011(16) 0.0000(16) 0.0014(17)
C16 0.071(3) 0.055(3) 0.046(3) -0.008(2) 0.005(2) 0.006(3)
C36 0.042(2) 0.036(2) 0.049(3) 0.0012(19) -0.0023(18) -0.0031(18)
C26 0.060(3) 0.114(5) 0.055(3) 0.026(3) 0.000(2) -0.023(3)
C21 0.039(2) 0.046(2) 0.045(2) -0.0020(19) 0.0027(17) 0.0049(18)
C46 0.106(4) 0.071(4) 0.052(3) 0.016(3) 0.008(3) -0.012(3)
C8 0.051(2) 0.038(2) 0.048(3) -0.0035(19) -0.005(2) -0.003(2)
C45 0.111(5) 0.054(3) 0.060(3) 0.016(3) -0.014(3) 0.011(3)
C3 0.061(3) 0.045(3) 0.057(3) -0.001(2) 0.005(2) -0.016(2)
C44 0.076(3) 0.078(4) 0.080(4) 0.018(3) -0.001(3) 0.025(3)
C43 0.057(3) 0.061(3) 0.062(3) 0.018(2) 0.005(2) 0.003(2)
C25 0.106(4) 0.064(4) 0.063(4) 0.021(3) -0.007(3) -0.034(3)
C53 0.072(3) 0.085(4) 0.061(3) -0.024(3) 0.001(3) 0.014(3)
C20 0.055(3) 0.062(3) 0.072(3) -0.015(3) 0.006(2) -0.004(2)
C4 0.052(2) 0.042(2) 0.053(3) -0.005(2) -0.008(2) -0.012(2)
C28 0.080(4) 0.035(3) 0.084(4) 0.008(2) 0.017(3) 0.001(3)
C13 0.091(3) 0.048(3) 0.050(3) -0.006(2) -0.006(2) -0.001(3)
C52 0.115(5) 0.056(3) 0.054(3) -0.014(3) -0.011(3) 0.018(3)
C51 0.113(5) 0.043(3) 0.061(3) -0.004(2) -0.022(3) -0.016(3)
C40 0.112(4) 0.052(3) 0.045(3) -0.007(2) -0.008(3) -0.013(3)
C17 0.111(5) 0.058(3) 0.055(3) -0.020(3) -0.002(3) 0.009(3)
C19 0.076(3) 0.074(4) 0.085(4) -0.016(3) 0.008(3) -0.027(3)
C7 0.090(4) 0.048(3) 0.063(3) 0.000(2) -0.036(3) -0.016(3)
C5 0.078(3) 0.041(3) 0.069(3) -0.015(2) 0.021(3) -0.015(2)
C24 0.125(5) 0.035(3) 0.064(4) 0.008(2) -0.025(3) 0.005(3)
C23 0.075(3) 0.042(3) 0.059(3) -0.005(2) -0.006(2) 0.011(2)
C10 0.040(2) 0.042(3) 0.083(4) 0.004(2) 0.004(2) -0.012(2)
C6 0.042(2) 0.047(3) 0.115(5) -0.002(3) -0.022(3) -0.007(2)
C29 0.106(5) 0.041(3) 0.086(5) -0.014(3) -0.016(4) 0.009(3)
C18 0.108(5) 0.055(3) 0.070(4) -0.010(3) -0.014(3) -0.017(3)
C32 0.081(4) 0.051(3) 0.084(4) 0.018(3) -0.016(3) 0.019(3)
C1 0.049(3) 0.037(3) 0.136(6) -0.011(3) -0.003(3) 0.002(2)
C2 0.087(4) 0.042(3) 0.073(4) 0.011(2) -0.024(3) -0.007(3)
C30 0.166(7) 0.044(3) 0.087(4) 0.012(3) 0.070(4) 0.046(4)
C31 0.051(3) 0.049(3) 0.172(6) 0.024(4) 0.020(4) 0.018(3)

loop_
_atom_type_symbol
_atom_type_description
_atom_type_scat_dispersion_real
_atom_type_scat_dispersion_imag
_atom_type_scat_source
C C 0.0033 0.0016 'International Tables Vol C Tables 4.2.6.8 and 6.1.1.4'
H H 0.0000 0.0000 'International Tables Vol C Tables 4.2.6.8 and 6.1.1.4'
O O 0.0106 0.0060 'International Tables Vol C Tables 4.2.6.8 and 6.1.1.4'
Fe Fe 0.3463 0.8444 'International Tables Vol C Tables 4.2.6.8 and 6.1.1.4'

loop_
_geom_angle_atom_site_label_1
_geom_angle_atom_site_label_2
_geom_angle_atom_site_label_3
_geom_angle
C30 Fe2 C31 40.9(3)
C30 Fe2 C29 40.3(3)
C31 Fe2 C29 67.9(3)
C30 Fe2 C32 67.6(3)
C31 Fe2 C32 40.1(2)
C29 Fe2 C32 66.9(2)
C30 Fe2 C37 154.8(3)
C31 Fe2 C37 118.7(3)
C29 Fe2 C37 161.9(2)
C32 Fe2 C37 106.4(2)
C30 Fe2 C36 121.4(2)
C31 Fe2 C36 107.5(2)
C29 Fe2 C36 157.1(2)
C32 Fe2 C36 124.9(2)
C37 Fe2 C36 40.44(16)
C30 Fe2 C28 67.0(2)
C31 Fe2 C28 66.9(2)
C29 Fe2 C28 39.4(2)
C32 Fe2 C28 39.5(2)
C37 Fe2 C28 125.0(2)
C36 Fe2 C28 161.4(2)
C30 Fe2 C35 109.2(2)
C31 Fe2 C35 126.6(2)
C29 Fe2 C35 122.5(2)
C32 Fe2 C35 162.9(2)
C37 Fe2 C35 68.81(17)
C36 Fe2 C35 41.05(15)
C28 Fe2 C35 156.5(2)
C30 Fe2 C33 164.1(3)
C31 Fe2 C33 153.1(3)
C29 Fe2 C33 126.4(2)
C32 Fe2 C33 119.2(2)
C37 Fe2 C33 40.56(17)
C36 Fe2 C33 68.08(17)
C28 Fe2 C33 108.3(2)
C35 Fe2 C33 68.61(16)
C30 Fe2 C34 127.9(3)
C31 Fe2 C34 165.0(2)
C29 Fe2 C34 110.1(2)
C32 Fe2 C34 154.1(2)
C37 Fe2 C34 68.11(17)
C36 Fe2 C34 68.29(16)
C28 Fe2 C34 121.6(2)
C35 Fe2 C34 40.93(15)
C33 Fe2 C34 40.25(17)
C5 Fe1 C6 128.1(2)
C5 Fe1 C1 40.4(2)
C6 Fe1 C1 107.6(2)
C5 Fe1 C2 68.2(2)
C6 Fe1 C2 118.4(2)
C1 Fe1 C2 41.3(2)
C5 Fe1 C4 39.77(18)
C6 Fe1 C4 165.7(2)
C1 Fe1 C4 67.6(2)
C2 Fe1 C4 67.6(2)
C5 Fe1 C3 67.27(19)
C6 Fe1 C3 152.5(2)
C1 Fe1 C3 68.11(19)
C2 Fe1 C3 40.20(19)
C4 Fe1 C3 39.90(17)
C5 Fe1 C7 166.0(2)
C6 Fe1 C7 40.3(2)
C1 Fe1 C7 128.3(2)
C2 Fe1 C7 108.6(2)
C4 Fe1 C7 153.0(2)
C3 Fe1 C7 119.7(2)
C5 Fe1 C8 152.2(2)
C6 Fe1 C8 67.78(19)
C1 Fe1 C8 166.7(2)
C2 Fe1 C8 128.7(2)
C4 Fe1 C8 119.85(18)
C3 Fe1 C8 109.81(19)
C7 Fe1 C8 40.30(18)
C5 Fe1 C10 108.2(2)
C6 Fe1 C10 40.2(2)
C1 Fe1 C10 117.3(2)
C2 Fe1 C10 151.6(2)
C4 Fe1 C10 128.7(2)
C3 Fe1 C10 166.54(19)
C7 Fe1 C10 67.7(2)
C8 Fe1 C10 67.85(18)
C5 Fe1 C9 118.3(2)
C6 Fe1 C9 68.09(18)
C1 Fe1 C9 151.0(2)
C2 Fe1 C9 166.5(2)
C4 Fe1 C9 109.10(17)
C3 Fe1 C9 129.02(17)
C7 Fe1 C9 68.02(18)
C8 Fe1 C9 40.41(16)
C10 Fe1 C9 40.66(15)
C43 C42 C47 118.0(4)
C43 C42 C41 123.4(4)
C47 C42 C41 118.6(4)
C41 C39 C48 104.6(3)
C41 C39 C38 113.8(3)
C48 C39 C38 111.3(3)
C41 C39 H39 109.0
C48 C39 H39 109.0
C38 C39 H39 109.0
C50 C49 C54 118.3(4)
C50 C49 C48 118.9(4)
C54 C49 C48 122.8(4)
C22 C27 C26 120.2(5)
C22 C27 H27 119.9
C26 C27 H27 119.9
O4 C48 C49 120.4(4)
O4 C48 C39 119.3(4)
C49 C48 C39 120.2(3)
C27 C22 C23 118.8(4)
C27 C22 C21 122.8(4)
C23 C22 C21 118.3(4)
C14 C12 C21 103.8(3)
C14 C12 C11 112.9(3)
C21 C12 C11 111.1(3)
C14 C12 H12 109.6
C21 C12 H12 109.6
C11 C12 H12 109.6
C20 C15 C16 119.0(4)
C20 C15 C14 123.4(4)
C16 C15 C14 117.7(4)
C34 C33 C37 108.2(4)
C34 C33 Fe2 69.9(2)
C37 C33 Fe2 69.4(2)
C34 C33 H33 125.9
C37 C33 H33 125.9
Fe2 C33 H33 126.4
C9 C11 C13 113.6(4)
C9 C11 C12 109.1(3)
C13 C11 C12 109.5(3)
C9 C11 H11 108.1
C13 C11 H11 108.1
C12 C11 H11 108.1
C36 C37 C33 108.2(4)
C36 C37 Fe2 69.9(2)
C33 C37 Fe2 70.1(3)
C36 C37 H37 125.9
C33 C37 H37 125.9
Fe2 C37 H37 125.7
C46 C47 C42 121.1(5)
C46 C47 H47 119.5
C42 C47 H47 119.5
O1 C14 C15 120.8(4)
O1 C14 C12 120.2(4)
C15 C14 C12 118.8(3)
C8 C9 C10 106.9(4)
C8 C9 C11 127.1(3)
C10 C9 C11 125.8(4)
C8 C9 Fe1 69.3(2)
C10 C9 Fe1 69.4(2)
C11 C9 Fe1 129.5(3)
C53 C54 C49 120.7(5)
C53 C54 H54 119.6
C49 C54 H54 119.6
C35 C38 C40 112.0(4)
C35 C38 C39 108.2(3)
C40 C38 C39 110.2(3)
C35 C38 H38 108.8
C40 C38 H38 108.8
C39 C38 H38 108.8
O3 C41 C42 121.1(4)
O3 C41 C39 121.0(4)
C42 C41 C39 117.8(3)
C33 C34 C35 108.6(4)
C33 C34 Fe2 69.8(2)
C35 C34 Fe2 69.5(2)
C33 C34 H34 125.7
C35 C34 H34 125.7
Fe2 C34 H34 126.5
C51 C50 C49 121.6(5)
C51 C50 H50 119.2
C49 C50 H50 119.2
C34 C35 C36 106.4(3)
C34 C35 C38 126.4(4)
C36 C35 C38 127.0(4)
C34 C35 Fe2 69.6(2)
C36 C35 Fe2 69.2(2)
C38 C35 Fe2 129.8(3)
C17 C16 C15 120.3(5)
C17 C16 H16 119.8
C15 C16 H16 119.8
C37 C36 C35 108.6(4)
C37 C36 Fe2 69.7(2)
C35 C36 Fe2 69.7(2)
C37 C36 H36 125.7
C35 C36 H36 125.7
Fe2 C36 H36 126.4
C25 C26 C27 120.2(5)
C25 C26 H26 119.9
C27 C26 H26 119.9
O2 C21 C22 120.1(4)
O2 C21 C12 119.6(4)
C22 C21 C12 120.3(3)
C45 C46 C47 120.0(5)
C45 C46 H46 120.0
C47 C46 H46 120.0
C7 C8 C9 108.6(4)
C7 C8 Fe1 69.8(3)
C9 C8 Fe1 70.2(2)
C7 C8 H8 125.7
C9 C8 H8 125.7
Fe1 C8 H8 125.8
C44 C45 C46 119.8(5)
C44 C45 H45 120.1
C46 C45 H45 120.1
C4 C3 C2 108.6(4)
C4 C3 Fe1 70.0(2)
C2 C3 Fe1 69.8(3)
C4 C3 H3 125.7
C2 C3 H3 125.7
Fe1 C3 H3 126.0
C45 C44 C43 120.9(5)
C45 C44 H44 119.5
C43 C44 H44 119.5
C42 C43 C44 120.1(4)
C42 C43 H43 119.9
C44 C43 H43 119.9
C26 C25 C24 120.0(5)
C26 C25 H25 120.0
C24 C25 H25 120.0
C54 C53 C52 119.6(5)
C54 C53 H53 120.2
C52 C53 H53 120.2
C15 C20 C19 119.9(5)
C15 C20 H20 120.0
C19 C20 H20 120.0
C5 C4 C3 108.6(4)
C5 C4 Fe1 69.7(3)
C3 C4 Fe1 70.1(2)
C5 C4 H4 125.7
C3 C4 H4 125.7
Fe1 C4 H4 126.1
C29 C28 C32 109.1(5)
C29 C28 Fe2 69.8(3)
C32 C28 Fe2 69.9(3)
C29 C28 H28 125.4
C32 C28 H28 125.4
Fe2 C28 H28 126.4
C11 C13 H13B 109.5
C11 C13 H13C 109.5
H13B C13 H13C 109.5
C11 C13 H13A 109.5
H13B C13 H13A 109.5
H13C C13 H13A 109.5
C51 C52 C53 120.4(5)
C51 C52 H52 119.8
C53 C52 H52 119.8
C50 C51 C52 119.4(5)
C50 C51 H51 120.3
C52 C51 H51 120.3
C38 C40 H40C 109.5
C38 C40 H40A 109.5
H40C C40 H40A 109.5
C38 C40 H40B 109.5
H40C C40 H40B 109.5
H40A C40 H40B 109.5
C18 C17 C16 120.1(5)
C18 C17 H17 119.9
C16 C17 H17 119.9
C18 C19 C20 120.4(5)
C18 C19 H19 119.8
C20 C19 H19 119.8
C6 C7 C8 107.7(5)
C6 C7 Fe1 69.2(3)
C8 C7 Fe1 69.9(3)
C6 C7 H7 126.1
C8 C7 H7 126.1
Fe1 C7 H7 126.3
C4 C5 C1 108.9(5)
C4 C5 Fe1 70.6(3)
C1 C5 Fe1 70.0(3)
C4 C5 H5 125.5
C1 C5 H5 125.5
Fe1 C5 H5 125.5
C25 C24 C23 120.5(5)
C25 C24 H24 119.8
C23 C24 H24 119.8
C24 C23 C22 120.2(5)
C24 C23 H23 119.9
C22 C23 H23 119.9
C6 C10 C9 107.9(4)
C6 C10 Fe1 69.1(3)
C9 C10 Fe1 70.0(2)
C6 C10 H10 126.0
C9 C10 H10 126.0
Fe1 C10 H10 126.5
C10 C6 C7 108.8(4)
C10 C6 Fe1 70.7(2)
C7 C6 Fe1 70.5(3)
C10 C6 H6 125.6
C7 C6 H6 125.6
Fe1 C6 H6 124.8
C28 C29 C30 107.9(6)
C28 C29 Fe2 70.8(3)
C30 C29 Fe2 69.2(3)
C28 C29 H29 126.0
C30 C29 H29 126.0
Fe2 C29 H29 125.5
C17 C18 C19 120.3(5)
C17 C18 H18 119.9
C19 C18 H18 119.9
C28 C32 C31 108.3(6)
C28 C32 Fe2 70.6(3)
C31 C32 Fe2 69.7(3)
C28 C32 H32 125.8
C31 C32 H32 125.8
Fe2 C32 H32 125.5
C5 C1 C2 106.9(4)
C5 C1 Fe1 69.6(3)
C2 C1 Fe1 69.6(3)
C5 C1 H1 126.5
C2 C1 H1 126.5
Fe1 C1 H1 125.9
C3 C2 C1 107.0(5)
C3 C2 Fe1 70.0(3)
C1 C2 Fe1 69.2(3)
C3 C2 H2 126.5
C1 C2 H2 126.5
Fe1 C2 H2 125.9
C29 C30 C31 107.5(5)
C29 C30 Fe2 70.4(3)
C31 C30 Fe2 70.0(3)
C29 C30 H30 126.2
C31 C30 H30 126.2
Fe2 C30 H30 124.9
C32 C31 C30 107.1(5)
C32 C31 Fe2 70.3(3)
C30 C31 Fe2 69.1(3)
C32 C31 H31 126.5
C30 C31 H31 126.5
Fe2 C31 H31 125.7

loop_
_geom_bond_atom_site_label_1
_geom_bond_atom_site_label_2
_geom_bond_distance
Fe2 C30 2.013(5)
Fe2 C31 2.025(5)
Fe2 C29 2.029(5)
Fe2 C32 2.033(5)
Fe2 C37 2.034(4)
Fe2 C36 2.036(4)
Fe2 C28 2.042(5)
Fe2 C35 2.043(4)
Fe2 C33 2.043(4)
Fe2 C34 2.044(4)
Fe1 C5 2.030(5)
Fe1 C6 2.034(4)
Fe1 C1 2.035(5)
Fe1 C2 2.040(5)
Fe1 C4 2.042(4)
Fe1 C3 2.043(4)
Fe1 C7 2.050(5)
Fe1 C8 2.051(4)
Fe1 C10 2.055(4)
Fe1 C9 2.063(4)
O2 C21 1.210(4)
O1 C14 1.210(5)
O3 C41 1.208(5)
O4 C48 1.218(4)
C42 C43 1.376(6)
C42 C47 1.388(6)
C42 C41 1.483(6)
C39 C41 1.530(5)
C39 C48 1.534(6)
C39 C38 1.546(5)
C39 H39 0.9800
C49 C50 1.379(6)
C49 C54 1.385(5)
C49 C48 1.491(6)
C27 C22 1.384(5)
C27 C26 1.390(6)
C27 H27 0.9300
C22 C23 1.395(6)
C22 C21 1.497(5)
C12 C14 1.531(5)
C12 C21 1.534(5)
C12 C11 1.545(5)
C12 H12 0.9800
C15 C20 1.379(6)
C15 C16 1.384(6)
C15 C14 1.504(6)
C33 C34 1.406(6)
C33 C37 1.413(6)
C33 H33 0.9300
C11 C9 1.503(6)
C11 C13 1.528(6)
C11 H11 0.9800
C37 C36 1.407(6)
C37 H37 0.9300
C47 C46 1.373(7)
C47 H47 0.9300
C9 C8 1.421(6)
C9 C10 1.431(5)
C54 C53 1.372(6)
C54 H54 0.9300
C38 C35 1.508(5)
C38 C40 1.525(6)
C38 H38 0.9800
C34 C35 1.429(5)
C34 H34 0.9300
C50 C51 1.364(7)
C50 H50 0.9300
C35 C36 1.430(5)
C16 C17 1.377(7)
C16 H16 0.9300
C36 H36 0.9300
C26 C25 1.370(8)
C26 H26 0.9300
C46 C45 1.369(7)
C46 H46 0.9300
C8 C7 1.413(6)
C8 H8 0.9300
C45 C44 1.350(7)
C45 H45 0.9300
C3 C4 1.394(6)
C3 C2 1.403(7)
C3 H3 0.9300
C44 C43 1.389(7)
C44 H44 0.9300
C43 H43 0.9300
C25 C24 1.372(7)
C25 H25 0.9300
C53 C52 1.378(8)
C53 H53 0.9300
C20 C19 1.382(7)
C20 H20 0.9300
C4 C5 1.385(6)
C4 H4 0.9300
C28 C29 1.372(8)
C28 C32 1.376(7)
C28 H28 0.9300
C13 H13B 0.9600
C13 H13C 0.9600
C13 H13A 0.9600
C52 C51 1.372(8)
C52 H52 0.9300
C51 H51 0.9300
C40 H40C 0.9600
C40 H40A 0.9600
C40 H40B 0.9600
C17 C18 1.361(7)
C17 H17 0.9300
C19 C18 1.363(8)
C19 H19 0.9300
C7 C6 1.408(7)
C7 H7 0.9300
C5 C1 1.402(8)
C5 H5 0.9300
C24 C23 1.380(7)
C24 H24 0.9300
C23 H23 0.9300
C10 C6 1.406(7)
C10 H10 0.9300
C6 H6 0.9300
C29 C30 1.394(9)
C29 H29 0.9300
C18 H18 0.9300
C32 C31 1.390(8)
C32 H32 0.9300
C1 C2 1.437(8)
C1 H1 0.9300
C2 H2 0.9300
C30 C31 1.411(9)
C30 H30 0.9300
C31 H31 0.9300

loop_
_geom_torsion_atom_site_label_1
_geom_torsion_atom_site_label_2
_geom_torsion_atom_site_label_3
_geom_torsion_atom_site_label_4
_geom_torsion
C50 C49 C48 O4 25.9(6)
C54 C49 C48 O4 -152.9(4)
C50 C49 C48 C39 -151.8(4)
C54 C49 C48 C39 29.4(6)
C41 C39 C48 O4 -61.4(5)
C38 C39 C48 O4 61.9(5)
C41 C39 C48 C49 116.4(4)
C38 C39 C48 C49 -120.3(4)
C26 C27 C22 C23 0.3(7)
C26 C27 C22 C21 -175.8(5)
C14 C12 C11 C9 63.5(4)
C21 C12 C11 C9 179.6(3)
C14 C12 C11 C13 -171.6(3)
C21 C12 C11 C13 -55.5(4)
C34 C33 C37 C36 0.4(5)
Fe2 C33 C37 C36 59.7(3)
C34 C33 C37 Fe2 -59.3(3)
C43 C42 C47 C46 2.4(7)
C41 C42 C47 C46 -179.1(4)
C20 C15 C14 O1 -160.8(5)
C16 C15 C14 O1 19.6(6)
C20 C15 C14 C12 25.1(6)
C16 C15 C14 C12 -154.6(4)
C21 C12 C14 O1 -91.7(5)
C11 C12 C14 O1 28.7(6)
C21 C12 C14 C15 82.5(4)
C11 C12 C14 C15 -157.2(3)
C13 C11 C9 C8 143.7(4)
C12 C11 C9 C8 -93.8(4)
C13 C11 C9 C10 -41.0(6)
C12 C11 C9 C10 81.5(5)
C13 C11 C9 Fe1 50.8(5)
C12 C11 C9 Fe1 173.3(3)
C50 C49 C54 C53 -0.5(7)
C48 C49 C54 C53 178.3(4)
C41 C39 C38 C35 -179.9(3)
C48 C39 C38 C35 62.2(4)
C41 C39 C38 C40 -57.2(5)
C48 C39 C38 C40 -175.1(3)
C43 C42 C41 O3 153.8(5)
C47 C42 C41 O3 -24.7(6)
C43 C42 C41 C39 -29.9(6)
C47 C42 C41 C39 151.6(4)
C48 C39 C41 O3 92.9(5)
C38 C39 C41 O3 -28.7(6)
C48 C39 C41 C42 -83.4(4)
C38 C39 C41 C42 155.0(4)
C37 C33 C34 C35 0.1(5)
Fe2 C33 C34 C35 -58.8(3)
C37 C33 C34 Fe2 59.0(3)
C54 C49 C50 C51 -1.3(7)
C48 C49 C50 C51 179.9(4)
C33 C34 C35 C36 -0.6(4)
Fe2 C34 C35 C36 -59.7(3)
C33 C34 C35 C38 -176.0(4)
Fe2 C34 C35 C38 125.0(4)
C33 C34 C35 Fe2 59.1(3)
C40 C38 C35 C34 -26.2(6)
C39 C38 C35 C34 95.4(5)
C40 C38 C35 C36 159.4(4)
C39 C38 C35 C36 -79.0(5)
C40 C38 C35 Fe2 66.6(5)
C39 C38 C35 Fe2 -171.8(3)
C20 C15 C16 C17 -1.4(7)
C14 C15 C16 C17 178.3(4)
C33 C37 C36 C35 -0.8(5)
Fe2 C37 C36 C35 59.1(3)
C33 C37 C36 Fe2 -59.9(3)
C34 C35 C36 C37 0.9(5)
C38 C35 C36 C37 176.2(4)
Fe2 C35 C36 C37 -59.0(3)
C34 C35 C36 Fe2 59.9(3)
C38 C35 C36 Fe2 -124.8(4)
C22 C27 C26 C25 -1.9(8)
C27 C22 C21 O2 149.5(5)
C23 C22 C21 O2 -26.7(6)
C27 C22 C21 C12 -32.7(6)
C23 C22 C21 C12 151.2(4)
C14 C12 C21 O2 69.9(5)
C11 C12 C21 O2 -51.7(5)
C14 C12 C21 C22 -107.9(4)
C11 C12 C21 C22 130.5(4)
C42 C47 C46 C45 -1.1(8)
C10 C9 C8 C7 -0.1(5)
C11 C9 C8 C7 176.0(4)
Fe1 C9 C8 C7 -59.5(3)
C10 C9 C8 Fe1 59.4(3)
C11 C9 C8 Fe1 -124.5(4)
C47 C46 C45 C44 -1.0(9)
C46 C45 C44 C43 1.7(9)
C47 C42 C43 C44 -1.6(7)
C41 C42 C43 C44 179.9(5)
C45 C44 C43 C42 -0.4(9)
C27 C26 C25 C24 1.7(9)
C49 C54 C53 C52 1.4(8)
C16 C15 C20 C19 0.7(7)
C14 C15 C20 C19 -179.0(5)
C2 C3 C4 C5 0.1(5)
Fe1 C3 C4 C5 -59.2(3)
C2 C3 C4 Fe1 59.3(3)
C54 C53 C52 C51 -0.7(8)
C49 C50 C51 C52 2.0(7)
C53 C52 C51 C50 -1.0(8)
C15 C16 C17 C18 0.8(8)
C15 C20 C19 C18 0.6(9)
C9 C8 C7 C6 0.7(5)
Fe1 C8 C7 C6 -59.1(3)
C9 C8 C7 Fe1 59.8(3)
C3 C4 C5 C1 -0.2(5)
Fe1 C4 C5 C1 -59.7(3)
C3 C4 C5 Fe1 59.5(3)
C26 C25 C24 C23 0.1(9)
C25 C24 C23 C22 -1.7(8)
C27 C22 C23 C24 1.5(7)
C21 C22 C23 C24 177.8(4)
C8 C9 C10 C6 -0.6(5)
C11 C9 C10 C6 -176.7(4)
Fe1 C9 C10 C6 58.9(3)
C8 C9 C10 Fe1 -59.4(3)
C11 C9 C10 Fe1 124.5(4)
C9 C10 C6 C7 1.0(5)
Fe1 C10 C6 C7 60.4(3)
C9 C10 C6 Fe1 -59.4(3)
C8 C7 C6 C10 -1.0(6)
Fe1 C7 C6 C10 -60.6(3)
C8 C7 C6 Fe1 59.5(3)
C32 C28 C29 C30 0.5(6)
Fe2 C28 C29 C30 59.5(4)
C32 C28 C29 Fe2 -59.0(4)
C16 C17 C18 C19 0.4(9)
C20 C19 C18 C17 -1.1(9)
C29 C28 C32 C31 -0.8(6)
Fe2 C28 C32 C31 -59.7(4)
C29 C28 C32 Fe2 58.9(4)
C4 C5 C1 C2 0.2(6)
Fe1 C5 C1 C2 -59.8(3)
C4 C5 C1 Fe1 60.1(3)
C4 C3 C2 C1 0.0(5)
Fe1 C3 C2 C1 59.5(3)
C4 C3 C2 Fe1 -59.5(3)
C5 C1 C2 C3 -0.2(5)
Fe1 C1 C2 C3 -60.0(3)
C5 C1 C2 Fe1 59.9(3)
C28 C29 C30 C31 -0.1(6)
Fe2 C29 C30 C31 60.5(4)
C28 C29 C30 Fe2 -60.5(4)
C28 C32 C31 C30 0.7(6)
Fe2 C32 C31 C30 -59.6(4)
C28 C32 C31 Fe2 60.3(4)
C29 C30 C31 C32 -0.4(6)
Fe2 C30 C31 C32 60.3(4)
C29 C30 C31 Fe2 -60.7(4)
